data_2204395
loop_
_publ_author_name
'Gao, Shan'
'Huo, Li-Hua'
'Gu, Chang-Sheng'
'Zhao, Hui'
'Ng, Seik Weng'

_publ_section_title
;
 Benzimidazolium hydrogen bis(3-carboxyphenoxyacetate)
;
_journal_issue 10
_journal_name_full 'Acta Crystallographica Section E'
_journal_page_first o1856
_journal_page_last o1858
_journal_paper_doi 10.1107/S1600536804023281
_journal_volume 60
_journal_year 2004
_chemical_formula_iupac 'C7 H7 N2 +, H + 2C9 H7 O5 -'
_chemical_formula_moiety 'C7 H7 N2 +, H + 2C9 H7 O5 -'
_chemical_formula_sum 'C25 H22 N2 O10'
_chemical_formula_weight 510.45
_chemical_name_systematic
;
Benzimidazolium hydrogen bis(3-carboxyphenoxyacetate)
;
_space_group_IT_number 15
_symmetry_cell_setting monoclinic
_symmetry_space_group_name_Hall '-C 2yc'
_symmetry_space_group_name_H-M 'C 1 2/c 1'
_atom_sites_solution_hydrogens geom
_atom_sites_solution_primary direct
_atom_sites_solution_secondary difmap
_audit_creation_method SHELXL-97
_cell_angle_alpha 90.00
_cell_angle_beta 103.37(3)
_cell_angle_gamma 90.00
_cell_formula_units_Z 4
_cell_length_a 11.255(2)
_cell_length_b 14.108(3)
_cell_length_c 14.576(3)
_cell_measurement_reflns_used 7992
_cell_measurement_temperature 295(2)
_cell_measurement_theta_max 27.4
_cell_measurement_theta_min 3.2
_cell_volume 2251.7(8)
_computing_cell_refinement RAPID-AUTO
_computing_data_collection 'RAPID-AUTO (Rigaku, 1998)'
_computing_data_reduction 'CrystalStructure (Rigaku/MSC, 2002)'
_computing_molecular_graphics 'ORTEPII (Johnson, 1976)'
_computing_publication_material SHELXL97
_computing_structure_refinement 'SHELXL97 (Sheldrick, 1997)'
_computing_structure_solution 'SHELXS97 (Sheldrick, 1997)'
_diffrn_ambient_temperature 295(2)
_diffrn_measured_fraction_theta_full 0.997
_diffrn_measured_fraction_theta_max 0.997
_diffrn_measurement_device_type 'Rigaku R-AXIS RAPID'
_diffrn_measurement_method \w
_diffrn_radiation_monochromator graphite
_diffrn_radiation_source 'fine-focus sealed tube'
_diffrn_radiation_type MoK\a
_diffrn_radiation_wavelength 0.71073
_diffrn_reflns_av_R_equivalents 0.0226
_diffrn_reflns_av_sigmaI/netI 0.0143
_diffrn_reflns_limit_h_max 14
_diffrn_reflns_limit_h_min -14
_diffrn_reflns_limit_k_max 18
_diffrn_reflns_limit_k_min -18
_diffrn_reflns_limit_l_max 18
_diffrn_reflns_limit_l_min -18
_diffrn_reflns_number 10631
_diffrn_reflns_theta_full 27.48
_diffrn_reflns_theta_max 27.48
_diffrn_reflns_theta_min 3.23
_diffrn_standards_decay_% 0
_diffrn_standards_interval_count 0
_diffrn_standards_interval_time 0
_diffrn_standards_number 0
_exptl_absorpt_coefficient_mu 0.118
_exptl_absorpt_correction_T_max 0.977
_exptl_absorpt_correction_T_min 0.844
_exptl_absorpt_correction_type multi-scan
_exptl_absorpt_process_details '(ABSCOR; Higashi, 1995)'
_exptl_crystal_colour Colorless
_exptl_crystal_density_diffrn 1.506
_exptl_crystal_density_method 'not measured'
_exptl_crystal_description Prism
_exptl_crystal_F_000 1064
_exptl_crystal_size_max 0.40
_exptl_crystal_size_mid 0.28
_exptl_crystal_size_min 0.20
_refine_diff_density_max 0.233
_refine_diff_density_min -0.218
_refine_ls_extinction_method none
_refine_ls_goodness_of_fit_ref 1.182
_refine_ls_hydrogen_treatment mixed
_refine_ls_matrix_type full
_refine_ls_number_parameters 177
_refine_ls_number_reflns 2575
_refine_ls_number_restraints 2
_refine_ls_restrained_S_all 1.181
_refine_ls_R_factor_all 0.0837
_refine_ls_R_factor_gt 0.0687
_refine_ls_shift/su_max 0.001
_refine_ls_shift/su_mean 0.000
_refine_ls_structure_factor_coef Fsqd
_refine_ls_weighting_details 'calc w = 1/[\s^2^(Fo^2^)+(0.0715P)^2^+3.922P] where P = (Fo^2^+2Fc^2^)/3'
_refine_ls_weighting_scheme calc
_refine_ls_wR_factor_gt 0.1886
_refine_ls_wR_factor_ref 0.1962
_reflns_number_gt 2105
_reflns_number_total 2575
_reflns_threshold_expression I>2\s(I)
_cod_data_source_file su6143.cif
_cod_data_source_block I
_cod_original_cell_volume 2251.9(8)
_cod_original_sg_symbol_H-M 'C 2/c'
_cod_database_code 2204395
_cod_database_fobs_code 2204395

loop_
_symmetry_equiv_pos_as_xyz
'x, y, z'
'-x, y, -z+1/2'
'x+1/2, y+1/2, z'
'-x+1/2, y+1/2, -z+1/2'
'-x, -y, -z'
'x, -y, z-1/2'
'-x+1/2, -y+1/2, -z'
'x+1/2, -y+1/2, z-1/2'

loop_
_atom_site_label
_atom_site_fract_x
_atom_site_fract_y
_atom_site_fract_z
_atom_site_U_iso_or_equiv
_atom_site_adp_type
_atom_site_calc_flag
_atom_site_refinement_flags
_atom_site_occupancy
_atom_site_type_symbol
O1 0.6565(2) 0.69554(15) 0.56875(16) 0.0574(6) Uani d . 1 O
O2 0.5886(2) 0.54831(14) 0.54130(17) 0.0603(6) Uani d . 1 O
H2o 0.5000 0.5000 0.5000 0.078(16) Uiso d S 1 H
O3 0.44548(19) 0.77155(13) 0.48555(15) 0.0520(6) Uani d . 1 O
O4 0.3539(2) 1.10941(14) 0.44733(18) 0.0581(6) Uani d D 1 O
H4o 0.354(4) 1.1694(8) 0.441(3) 0.074(12) Uiso d D 1 H
O5 0.1807(2) 1.12313(16) 0.3383(2) 0.0710(8) Uani d . 1 O
N1 0.9161(2) 0.68530(17) 0.69609(18) 0.0481(6) Uani d D 1 N
H1n 0.851(2) 0.709(3) 0.662(3) 0.094(15) Uiso d D 1 H
C1 1.0000 0.7393(3) 0.7500 0.0520(11) Uani d S 1 C
H1 1.0000 0.8052 0.7500 0.062 Uiso calc SR 1 H
C2 0.9459(2) 0.59206(18) 0.71532(19) 0.0380(6) Uani d . 1 C
C3 0.8899(3) 0.5102(2) 0.6781(2) 0.0574(8) Uani d . 1 C
H3 0.8180 0.5104 0.6314 0.069 Uiso calc R 1 H
C4 0.9468(4) 0.4273(2) 0.7143(4) 0.0813(13) Uani d . 1 C
H4 0.9132 0.3697 0.6903 0.098 Uiso calc R 1 H
C5 0.5760(3) 0.63918(19) 0.5344(2) 0.0444(6) Uani d . 1 C
C6 0.4526(3) 0.67188(19) 0.4782(2) 0.0451(7) Uani d . 1 C
H6a 0.4422 0.6538 0.4126 0.054 Uiso calc R 1 H
H6b 0.3883 0.6423 0.5024 0.054 Uiso calc R 1 H
C7 0.3508(2) 0.81817(19) 0.4274(2) 0.0401(6) Uani d . 1 C
C8 0.3506(2) 0.91610(19) 0.4373(2) 0.0410(6) Uani d . 1 C
H8 0.4111 0.9457 0.4824 0.049 Uiso calc R 1 H
C9 0.2600(2) 0.96936(19) 0.3796(2) 0.0416(6) Uani d . 1 C
C10 0.1703(3) 0.9258(2) 0.3120(2) 0.0528(8) Uani d . 1 C
H10 0.1099 0.9618 0.2728 0.063 Uiso calc R 1 H
C11 0.1711(3) 0.8284(2) 0.3029(3) 0.0588(8) Uani d . 1 C
H11 0.1109 0.7990 0.2573 0.071 Uiso calc R 1 H
C12 0.2597(3) 0.7742(2) 0.3606(2) 0.0515(8) Uani d . 1 C
H12 0.2584 0.7085 0.3548 0.062 Uiso calc R 1 H
C13 0.2603(3) 1.0752(2) 0.3861(2) 0.0471(7) Uani d . 1 C

loop_
_atom_site_aniso_label
_atom_site_aniso_U_11
_atom_site_aniso_U_22
_atom_site_aniso_U_33
_atom_site_aniso_U_12
_atom_site_aniso_U_13
_atom_site_aniso_U_23
O1 0.0515(13) 0.0407(11) 0.0725(15) 0.0122(10) -0.0011(10) 0.0032(10)
O2 0.0605(14) 0.0303(10) 0.0833(16) 0.0150(9) 0.0025(11) 0.0083(10)
O3 0.0491(12) 0.0313(10) 0.0678(14) 0.0096(8) -0.0025(10) 0.0032(9)
O4 0.0481(12) 0.0311(10) 0.0840(16) 0.0091(9) -0.0075(11) 0.0008(11)
O5 0.0635(15) 0.0411(12) 0.0926(18) 0.0177(11) -0.0146(13) 0.0096(12)
N1 0.0485(14) 0.0379(12) 0.0577(15) 0.0128(11) 0.0117(12) 0.0087(11)
C1 0.071(3) 0.0184(16) 0.073(3) 0.000 0.031(2) 0.000
C2 0.0323(12) 0.0341(13) 0.0453(14) 0.0024(10) 0.0042(10) 0.0007(11)
C3 0.0409(16) 0.0513(18) 0.072(2) -0.0105(13) -0.0038(14) -0.0133(15)
C4 0.065(2) 0.0297(15) 0.139(4) -0.0106(15) 0.003(2) -0.0119(19)
C5 0.0482(16) 0.0298(12) 0.0550(16) 0.0092(12) 0.0118(13) 0.0041(12)
C6 0.0449(15) 0.0301(13) 0.0601(17) 0.0059(11) 0.0118(13) 0.0063(12)
C7 0.0336(13) 0.0350(13) 0.0512(15) 0.0040(10) 0.0086(11) 0.0053(11)
C8 0.0362(13) 0.0349(13) 0.0499(15) 0.0059(10) 0.0057(11) 0.0014(11)
C9 0.0335(13) 0.0362(14) 0.0536(16) 0.0079(10) 0.0071(11) 0.0062(12)
C10 0.0380(15) 0.0444(16) 0.069(2) 0.0043(12) -0.0011(13) 0.0129(14)
C11 0.0429(17) 0.0563(19) 0.068(2) -0.0089(14) -0.0060(14) 0.0026(16)
C12 0.0448(16) 0.0354(14) 0.071(2) -0.0040(12) 0.0055(14) 0.0005(14)
C13 0.0404(15) 0.0334(14) 0.0647(18) 0.0077(11) 0.0064(13) 0.0075(13)

loop_
_atom_type_symbol
_atom_type_description
_atom_type_scat_dispersion_real
_atom_type_scat_dispersion_imag
_atom_type_scat_source
C C 0.0033 0.0016 'International Tables Vol C Tables 4.2.6.8 and 6.1.1.4'
H H 0.0000 0.0000 'International Tables Vol C Tables 4.2.6.8 and 6.1.1.4'
N N 0.0061 0.0033 'International Tables Vol C Tables 4.2.6.8 and 6.1.1.4'
O O 0.0106 0.0060 'International Tables Vol C Tables 4.2.6.8 and 6.1.1.4'

loop_
_geom_angle_atom_site_label_1
_geom_angle_atom_site_label_2
_geom_angle_atom_site_label_3
_geom_angle_site_symmetry_1
_geom_angle_site_symmetry_3
_geom_angle
_geom_angle_publ_flag
C6 O3 C7 . . 118.8(2) yes
C1 N1 C2 . . 108.9(2) yes
N1 C2 C3 . . 131.4(3) yes
C3 C2 C2 . 2_756 122.3(2) yes
N1 C2 C2 . 2_756 106.3(2) yes
C2 C3 C4 . . 115.7(3) yes
C3 C4 C4 . 2_756 121.9(2) yes
O1 C5 O2 . . 123.8(3) yes
O1 C5 C6 . . 121.6(2) yes
O2 C5 C6 . . 114.6(3) yes
O3 C6 C5 . . 108.9(2) yes
O3 C7 C8 . . 115.7(2) yes
O3 C7 C12 . . 124.3(2) yes
C8 C7 C12 . . 119.9(3) yes
C7 C8 C9 . . 119.7(3) yes
C8 C9 C10 . . 120.4(3) yes
C10 C9 C13 . . 118.7(2) yes
C8 C9 C13 . . 120.9(3) yes
C9 C10 C11 . . 119.4(3) yes
C7 C12 C11 . . 119.6(3) yes
C10 C11 C12 . . 120.9(3) yes
O5 C13 O4 . . 124.2(3) yes
O4 C13 C9 . . 113.7(2) yes
O5 C13 C9 . . 122.1(3) yes
C5 O2 H2o . . 116.5(2) no
C13 O4 H4o . . 108(3) no
C1 N1 H1n . . 121(3) no
C2 N1 H1n . . 129(3) no
N1 C1 N1 . 2_756 109.6(3) no
N1 C1 H1 . . 125.2 no
N1 C1 H1 2_756 . 125.2 no
C2 C3 H3 . . 122.1 no
C4 C3 H3 . . 122.1 no
C3 C4 H4 . . 119.0 no
C4 C4 H4 2_756 . 119.0 no
O3 C6 H6a . . 109.9 no
C5 C6 H6a . . 109.9 no
O3 C6 H6b . . 109.9 no
C5 C6 H6b . . 109.9 no
H6a C6 H6b . . 108.3 no
C9 C8 H8 . . 120.1 no
C7 C8 H8 . . 120.1 no
C11 C10 H10 . . 120.3 no
C9 C10 H10 . . 120.3 no
C12 C11 H11 . . 119.5 no
C10 C11 H11 . . 119.5 no
C11 C12 H12 . . 120.2 no
C7 C12 H12 . . 120.2 no

loop_
_geom_bond_atom_site_label_1
_geom_bond_atom_site_label_2
_geom_bond_site_symmetry_2
_geom_bond_distance
_geom_bond_publ_flag
O1 C5 . 1.222(4) yes
O2 C5 . 1.291(3) yes
O3 C7 . 1.367(3) yes
O3 C6 . 1.414(3) yes
O4 C13 . 1.305(4) yes
O5 C13 . 1.207(3) yes
N1 C1 . 1.321(3) yes
N1 C2 . 1.370(3) yes
C1 N1 2_756 1.321(3) yes
C2 C3 . 1.367(4) yes
C2 C2 2_756 1.391(5) yes
C3 C4 . 1.378(5) yes
C4 C4 2_756 1.393(8) yes
C5 C6 . 1.512(4) yes
C7 C8 . 1.389(4) yes
C7 C12 . 1.386(4) yes
C8 C9 . 1.383(4) yes
C9 C10 . 1.382(4) yes
C9 C13 . 1.496(4) yes
C10 C11 . 1.380(5) yes
C11 C12 . 1.378(4) yes
O2 H2o . 1.242(2) no
O4 H4o . 0.850(10) no
N1 H1n . 0.850(10) no
C1 H1 . 0.9300 no
C3 H3 . 0.9300 no
C4 H4 . 0.9300 no
C6 H6a . 0.9700 no
C6 H6b . 0.9700 no
C8 H8 . 0.9300 no
C10 H10 . 0.9300 no
C11 H11 . 0.9300 no
C12 H12 . 0.9300 no

loop_
_geom_hbond_atom_site_label_D
_geom_hbond_atom_site_label_H
_geom_hbond_atom_site_label_A
_geom_hbond_site_symmetry_A
_geom_hbond_distance_DH
_geom_hbond_distance_HA
_geom_hbond_distance_DA
_geom_hbond_angle_DHA
_geom_hbond_publ_flag
O4 H4o O1 5_676 0.850(10) 1.910(10) 2.762(3) 176(4) yes
N1 H1n O1 . 0.850(10) 2.30(2) 3.082(3) 152(4) yes
N1 H1n O5 5_676 0.850(10) 2.39(4) 2.914(2) 120(4) yes
O2 H2o O2 5_666 1.242(2) 1.242(2) 2.484(2) 180 yes

loop_
_geom_torsion_atom_site_label_1
_geom_torsion_atom_site_label_2
_geom_torsion_atom_site_label_3
_geom_torsion_atom_site_label_4
_geom_torsion_site_symmetry_1
_geom_torsion_site_symmetry_4
_geom_torsion
_geom_torsion_publ_flag
C2 N1 C1 N1 . 2_756 0.04(14) no
C1 N1 C2 C3 . . -179.2(3) no
C1 N1 C2 C2 . 2_756 -0.1(4) no
N1 C2 C3 C4 . . 179.5(4) no
C2 C2 C3 C4 2_756 . 0.5(5) no
C2 C3 C4 C4 . 2_756 1.4(8) no
H2O O2 C5 O1 . . -177.7(3) no
H2O O2 C5 C6 . . 1.3(4) no
C7 O3 C6 C5 . . 168.8(2) no
O1 C5 C6 O3 . . -8.0(4) no
O2 C5 C6 O3 . . 173.0(3) no
C6 O3 C7 C12 . . 0.0(4) no
C6 O3 C7 C8 . . -178.9(3) no
O3 C7 C8 C9 . . 178.3(2) no
C12 C7 C8 C9 . . -0.6(4) no
C7 C8 C9 C10 . . -0.4(4) no
C7 C8 C9 C13 . . -177.6(3) no
C8 C9 C10 C11 . . 0.6(5) no
C13 C9 C10 C11 . . 177.9(3) no
C9 C10 C11 C12 . . 0.2(5) no
C10 C11 C12 C7 . . -1.3(5) no
O3 C7 C12 C11 . . -177.4(3) no
C8 C7 C12 C11 . . 1.5(5) no
C10 C9 C13 O5 . . 4.7(5) no
C8 C9 C13 O5 . . -178.1(3) no
C10 C9 C13 O4 . . -175.1(3) no
C8 C9 C13 O4 . . 2.1(4) no
